data_7039648
loop_
_publ_author_name
'Abubekerov, Mark'
'Eymann, L\'eonard Y M'
'Gianetti, Thomas L.'
'Arnold, John'

_publ_section_title
;
 Activation of heteroallenes by coordinatively unsaturated nickel(ii)
 alkyl complexes supported by the hydrotris(3-phenyl-5-methyl)pyrazolyl
 borate (Tp(Ph,Me)) ligand.
;
_journal_issue 37
_journal_name_full 'Dalton transactions (Cambridge, England : 2003)'
_journal_page_first 14581
_journal_page_last 14590
_journal_paper_doi 10.1039/c6dt01585a
_journal_volume 45
_journal_year 2016
_chemical_formula_moiety 'C39 H48 B N7 Ni Si, C3.84 H8.96'
_chemical_formula_sum 'C42.84 H56.96 B N7 Ni Si'
_chemical_formula_weight 767.60
_chemical_melting_point 479.4(5)
_chemical_name_systematic 'Conplex 5b'
_chemical_properties_physical ', Air-sensitive,Moisture-sensitive'
_space_group_crystal_system monoclinic
_space_group_IT_number 14
_space_group_name_Hall '-P 2yn'
_space_group_name_H-M_alt 'P 1 21/n 1'
_symmetry_space_group_name_Hall '-P 2yn'
_symmetry_space_group_name_H-M 'P 1 21/n 1'
_atom_sites_solution_hydrogens mixed
_audit_creation_date 2016-06-07
_audit_creation_method
;
Olex2 1.2
(compiled 2016.02.19 svn.r3266 for OlexSys, GUI svn.r5155)
;
_audit_update_record
;
2016-06-07 deposited with the CCDC.
2016-06-21 downloaded from the CCDC.
;
_cell_angle_alpha 90.00
_cell_angle_beta 96.631(19)
_cell_angle_gamma 90.00
_cell_formula_units_Z 4
_cell_length_a 13.930(3)
_cell_length_b 11.256(3)
_cell_length_c 26.727(3)
_cell_measurement_reflns_used 9799
_cell_measurement_temperature 100(2)
_cell_measurement_theta_max 25.41
_cell_measurement_theta_min 2.33
_cell_volume 4162.7(15)
_computing_cell_refinement 'Bruker APEX2 v.2011.4'
_computing_data_collection 'Bruker APEX2 v.2011.4'
_computing_data_reduction 'Bruker APEX2 v.2011.4'
_computing_molecular_graphics 'Olex2 (Dolomanov et al., 2009)'
_computing_publication_material 'Olex2 (Dolomanov et al., 2009)'
_computing_structure_refinement 'ShelXL (Sheldrick, 2015)'
_computing_structure_solution 'ShelXS (Sheldrick, 2008)'
_diffrn_ambient_temperature 100(2)
_diffrn_detector_area_resol_mean 8.366
_diffrn_measured_fraction_theta_full 0.999
_diffrn_measured_fraction_theta_max 0.998
_diffrn_measurement_device_type 'Bruker APEX-II CCD'
_diffrn_measurement_method '\f and \w scans'
_diffrn_radiation_monochromator graphite
_diffrn_radiation_type MoK\a
_diffrn_radiation_wavelength 0.71073
_diffrn_reflns_av_R_equivalents 0.0413
_diffrn_reflns_av_unetI/netI 0.0330
_diffrn_reflns_Laue_measured_fraction_full 0.999
_diffrn_reflns_Laue_measured_fraction_max 0.998
_diffrn_reflns_limit_h_max 16
_diffrn_reflns_limit_h_min -16
_diffrn_reflns_limit_k_max 13
_diffrn_reflns_limit_k_min -13
_diffrn_reflns_limit_l_max 32
_diffrn_reflns_limit_l_min -29
_diffrn_reflns_number 45312
_diffrn_reflns_point_group_measured_fraction_full 0.999
_diffrn_reflns_point_group_measured_fraction_max 0.998
_diffrn_reflns_theta_full 25.242
_diffrn_reflns_theta_max 25.431
_diffrn_reflns_theta_min 1.534
_diffrn_standards_number 0
_exptl_absorpt_coefficient_mu 0.532
_exptl_absorpt_correction_T_max 0.7452
_exptl_absorpt_correction_T_min 0.6837
_exptl_absorpt_correction_type multi-scan
_exptl_absorpt_process_details
;
SADABS-2008/1 (Bruker,2008) was used for absorption correction.
wR2(int) was 0.0977 before and 0.0428 after correction.
The Ratio of minimum to maximum transmission is 0.9175.
The \l/2 correction factor is 0.0000.
;
_exptl_crystal_colour orange
_exptl_crystal_density_diffrn 1.225
_exptl_crystal_density_method 'not measured'
_exptl_crystal_description block
_exptl_crystal_F_000 1640
_exptl_crystal_recrystallization_method 'Re-crystallisation from solvent'
_exptl_crystal_size_max 0.12
_exptl_crystal_size_mid 0.1
_exptl_crystal_size_min 0.07
_refine_diff_density_max 0.268
_refine_diff_density_min -0.247
_refine_diff_density_rms 0.046
_refine_ls_extinction_method none
_refine_ls_goodness_of_fit_ref 1.055
_refine_ls_hydrogen_treatment mixed
_refine_ls_matrix_type full
_refine_ls_number_parameters 463
_refine_ls_number_reflns 7674
_refine_ls_number_restraints 0
_refine_ls_restrained_S_all 1.055
_refine_ls_R_factor_all 0.0426
_refine_ls_R_factor_gt 0.0316
_refine_ls_shift/su_max 0.002
_refine_ls_shift/su_mean 0.000
_refine_ls_structure_factor_coef Fsqd
_refine_ls_weighting_details 'w=1/[\s^2^(Fo^2^)+(0.0310P)^2^+1.7504P] where P=(Fo^2^+2Fc^2^)/3'
_refine_ls_weighting_scheme calc
_refine_ls_wR_factor_gt 0.0728
_refine_ls_wR_factor_ref 0.0759
_reflns_Friedel_coverage 0.000
_reflns_number_gt 6314
_reflns_number_total 7674
_reflns_threshold_expression 'I > 2\s(I)'
_cod_data_source_file c6dt01585a1.cif
_cod_data_source_block Complex_5b
_cod_depositor_comments
;
The following automatic conversions were performed:

'_chemical_melting_point' value '478.9 - 479.9' was changed to
'479.4(5)' - the average value was taken and precision was estimated.

Automatic conversion script
Id: cif_fix_values 4268 2015-11-12 08:31:59Z antanas 

 Adding full bibliography for 7039640--7039649.cif.
;
_cod_original_cell_volume 4162.6(9)
_cod_database_code 7039648
_shelxl_version_number 2014/6
_shelx_space_group_comment
;
The symmetry employed for this shelxl refinement is uniquely defined
by the following loop, which should always be used as a source of
symmetry information in preference to the above space-group names.
They are only intended as comments.
;
_olex2_refinement_description
;
1. Fixed Uiso
 At 1.2 times of:
  All C(H) groups, All C(H,H) groups
 At 1.5 times of:
  All C(H,H,H) groups
2.a Secondary CH2 refined with riding coordinates:
 C1AA(H1AA,H1AB)
2.b Aromatic/amide H refined with riding coordinates:
 C12(H12), C15(H15), C16(H16), C17(H17), C18(H18), C19(H19), C22(H22),
 C25(H25), C26(H26), C27(H27), C28(H28), C29(H29), C32(H32), C35(H35), C36(H36),
  C37(H37), C38(H38), C39(H39)
2.c Idealised Me refined as rotating group:
 C2AA(H2AA,H2AB,H2AC), C3AA(H3AA,H3AB,H3AC), C4AA(H4AA,H4AB,H4AC), C7(H7A,H7B,
 H7C), C8(H8A,H8B,H8C), C9(H9A,H9B,H9C), C10(H10A,H10B,H10C), C20(H20A,H20B,
 H20C)
;
_olex2_submission_special_instructions 'No special instructions were received'
_solvent_exptl_crystal_recrystallization_method Hexanes

loop_
_space_group_symop_operation_xyz
'x, y, z'
'-x+1/2, y+1/2, -z+1/2'
'-x, -y, -z'
'x-1/2, -y-1/2, z-1/2'

loop_
_atom_site_label
_atom_site_type_symbol
_atom_site_fract_x
_atom_site_fract_y
_atom_site_fract_z
_atom_site_U_iso_or_equiv
_atom_site_adp_type
_atom_site_occupancy
_atom_site_site_symmetry_order
_atom_site_calc_flag
_atom_site_refinement_flags_posn
C0AA C 0.75629(12) 0.29124(16) 0.14730(6) 0.0189(4) Uani 1 1 d .
C1AA C 0.80918(12) 0.38079(17) 0.18010(6) 0.0204(4) Uani 1 1 d .
H1AA H 0.8167 0.3512 0.2144 0.024 Uiso 1 1 calc R
H1AB H 0.7704 0.4525 0.1795 0.024 Uiso 1 1 calc R
C2AA C 0.91724(15) 0.5029(2) 0.10150(7) 0.0323(5) Uani 1 1 d .
H2AA H 0.9791 0.5299 0.0937 0.048 Uiso 1 1 calc GR
H2AB H 0.8756 0.5700 0.1043 0.048 Uiso 1 1 calc GR
H2AC H 0.8890 0.4513 0.0752 0.048 Uiso 1 1 calc GR
C3AA C 0.99123(14) 0.51460(18) 0.21422(7) 0.0282(4) Uani 1 1 d .
H3AA H 0.9968 0.4703 0.2451 0.042 Uiso 1 1 calc GR
H3AB H 0.9528 0.5843 0.2176 0.042 Uiso 1 1 calc GR
H3AC H 1.0544 0.5377 0.2068 0.042 Uiso 1 1 calc GR
C4AA C 1.00536(14) 0.28490(19) 0.15605(7) 0.0302(5) Uani 1 1 d .
H4AA H 0.9721 0.2334 0.1312 0.045 Uiso 1 1 calc GR
H4AB H 1.0148 0.2445 0.1879 0.045 Uiso 1 1 calc GR
H4AC H 1.0670 0.3064 0.1460 0.045 Uiso 1 1 calc GR
C5AA C 0.60601(13) 0.37278(18) 0.09637(7) 0.0251(4) Uani 1 1 d .
C7 C 0.65184(15) 0.48311(19) 0.07624(8) 0.0336(5) Uani 1 1 d .
H7A H 0.6926 0.5209 0.1030 0.050 Uiso 1 1 calc GR
H7B H 0.6020 0.5373 0.0630 0.050 Uiso 1 1 calc GR
H7C H 0.6898 0.4608 0.0500 0.050 Uiso 1 1 calc GR
C8 C 0.54078(14) 0.31203(19) 0.05456(7) 0.0318(5) Uani 1 1 d .
H8A H 0.5783 0.2884 0.0283 0.048 Uiso 1 1 calc GR
H8B H 0.4910 0.3661 0.0412 0.048 Uiso 1 1 calc GR
H8C H 0.5119 0.2431 0.0678 0.048 Uiso 1 1 calc GR
C9 C 0.55054(14) 0.4032(2) 0.14085(8) 0.0334(5) Uani 1 1 d .
H9A H 0.5219 0.3324 0.1526 0.050 Uiso 1 1 calc GR
H9B H 0.5007 0.4598 0.1303 0.050 Uiso 1 1 calc GR
H9C H 0.5942 0.4366 0.1676 0.050 Uiso 1 1 calc GR
C10 C 1.01920(14) -0.19237(18) 0.14381(7) 0.0288(4) Uani 1 1 d .
H10A H 0.9783 -0.2522 0.1270 0.043 Uiso 1 1 calc GR
H10B H 1.0575 -0.2269 0.1723 0.043 Uiso 1 1 calc GR
H10C H 1.0609 -0.1606 0.1209 0.043 Uiso 1 1 calc GR
C11 C 0.95831(12) -0.09493(17) 0.16131(6) 0.0203(4) Uani 1 1 d .
C12 C 0.95867(13) -0.04897(17) 0.20908(6) 0.0223(4) Uani 1 1 d .
H12 H 0.9992 -0.0708 0.2377 0.027 Uiso 1 1 calc R
C13 C 0.88579(12) 0.03727(16) 0.20594(6) 0.0193(4) Uani 1 1 d .
C14 C 0.85705(13) 0.11439(16) 0.24616(6) 0.0201(4) Uani 1 1 d .
C15 C 0.92845(14) 0.16719(17) 0.28002(6) 0.0251(4) Uani 1 1 d .
H15 H 0.9933 0.1512 0.2776 0.030 Uiso 1 1 calc R
C16 C 0.90323(15) 0.24331(19) 0.31714(7) 0.0310(5) Uani 1 1 d .
H16 H 0.9512 0.2778 0.3396 0.037 Uiso 1 1 calc R
C17 C 0.80764(15) 0.26808(18) 0.32096(7) 0.0298(5) Uani 1 1 d .
H17 H 0.7910 0.3204 0.3455 0.036 Uiso 1 1 calc R
C18 C 0.73638(14) 0.21485(17) 0.28816(6) 0.0264(4) Uani 1 1 d .
H18 H 0.6717 0.2309 0.2909 0.032 Uiso 1 1 calc R
C19 C 0.76069(13) 0.13773(17) 0.25112(6) 0.0220(4) Uani 1 1 d .
H19 H 0.7122 0.1015 0.2295 0.026 Uiso 1 1 calc R
C20 C 0.74663(14) -0.25585(17) 0.01251(6) 0.0239(4) Uani 1 1 d .
H20A H 0.7785 -0.2196 -0.0136 0.036 Uiso 1 1 calc GR
H20B H 0.6983 -0.3102 -0.0023 0.036 Uiso 1 1 calc GR
H20C H 0.7931 -0.2981 0.0352 0.036 Uiso 1 1 calc GR
C21 C 0.69984(13) -0.16200(16) 0.04083(6) 0.0190(4) Uani 1 1 d .
C22 C 0.60404(13) -0.14891(17) 0.04715(6) 0.0202(4) Uani 1 1 d .
H22 H 0.5534 -0.1982 0.0345 0.024 Uiso 1 1 calc R
C23 C 0.59778(12) -0.04696(16) 0.07621(6) 0.0173(4) Uani 1 1 d .
C24 C 0.50992(12) 0.00202(16) 0.09387(6) 0.0186(4) Uani 1 1 d .
C25 C 0.42166(13) -0.01305(17) 0.06408(6) 0.0228(4) Uani 1 1 d .
H25 H 0.4200 -0.0517 0.0332 0.027 Uiso 1 1 calc R
C26 C 0.33662(13) 0.02860(19) 0.07968(7) 0.0284(5) Uani 1 1 d .
H26 H 0.2783 0.0177 0.0595 0.034 Uiso 1 1 calc R
C27 C 0.33846(14) 0.0865(2) 0.12544(7) 0.0311(5) Uani 1 1 d .
H27 H 0.2815 0.1150 0.1360 0.037 Uiso 1 1 calc R
C28 C 0.42519(14) 0.10179(19) 0.15536(7) 0.0286(5) Uani 1 1 d .
H28 H 0.4263 0.1411 0.1860 0.034 Uiso 1 1 calc R
C29 C 0.51052(13) 0.05919(18) 0.14020(6) 0.0239(4) Uani 1 1 d .
H29 H 0.5683 0.0687 0.1610 0.029 Uiso 1 1 calc R
C30 C 1.06374(14) 0.0581(2) 0.06779(7) 0.0249(4) Uani 1 1 d .
H30A H 1.0663(14) 0.0554(19) 0.1043(8) 0.037 Uiso 1 1 d R
H30B H 1.1186(16) 0.104(2) 0.0605(7) 0.037 Uiso 1 1 d R
H30C H 1.0703(15) -0.023(2) 0.0552(8) 0.037 Uiso 1 1 d R
C31 C 0.97294(12) 0.11444(17) 0.04372(6) 0.0205(4) Uani 1 1 d .
C32 C 0.96133(12) 0.21626(17) 0.01567(6) 0.0212(4) Uani 1 1 d .
H32 H 1.0095 0.2680 0.0078 0.025 Uiso 1 1 calc R
C33 C 0.86148(12) 0.22620(16) 0.00118(6) 0.0195(4) Uani 1 1 d .
C34 C 0.80936(13) 0.31918(18) -0.02948(6) 0.0229(4) Uani 1 1 d .
C35 C 0.71371(15) 0.3039(2) -0.04976(8) 0.0390(5) Uani 1 1 d .
H35 H 0.6822 0.2328 -0.0446 0.047 Uiso 1 1 calc R
C36 C 0.66511(17) 0.3935(2) -0.07755(10) 0.0520(7) Uani 1 1 d .
H36 H 0.6009 0.3821 -0.0906 0.062 Uiso 1 1 calc R
C37 C 0.71021(16) 0.4995(2) -0.08626(9) 0.0425(6) Uani 1 1 d .
H37 H 0.6769 0.5594 -0.1049 0.051 Uiso 1 1 calc R
C38 C 0.80539(15) 0.51512(19) -0.06693(7) 0.0309(5) Uani 1 1 d .
H38 H 0.8371 0.5854 -0.0730 0.037 Uiso 1 1 calc R
C39 C 0.85364(14) 0.42660(18) -0.03856(6) 0.0246(4) Uani 1 1 d .
H39 H 0.9175 0.4390 -0.0251 0.029 Uiso 1 1 calc R
B1 B 0.85846(15) -0.0486(2) 0.07300(7) 0.0196(4) Uani 1 1 d .
N1 N 0.84362(10) 0.04447(13) 0.15820(5) 0.0177(3) Uani 1 1 d .
N2 N 0.88905(10) -0.03747(13) 0.13087(5) 0.0181(3) Uani 1 1 d .
N3 N 0.68616(10) 0.00136(13) 0.08716(5) 0.0175(3) Uani 1 1 d .
N4 N 0.74916(10) -0.07099(13) 0.06505(5) 0.0176(3) Uani 1 1 d .
N5 N 0.88362(10) 0.06756(13) 0.04609(5) 0.0177(3) Uani 1 1 d .
N6 N 0.81411(10) 0.13570(14) 0.01946(5) 0.0196(3) Uani 1 1 d .
N7 N 0.68344(10) 0.28709(13) 0.11524(5) 0.0200(3) Uani 1 1 d .
Ni1 Ni 0.74230(2) 0.13829(2) 0.12533(2) 0.01639(7) Uani 1 1 d .
Si1 Si 0.93251(4) 0.42058(5) 0.16211(2) 0.02127(12) Uani 1 1 d .
H1 H 0.8955(12) -0.1259(16) 0.0597(6) 0.014(4) Uiso 1 1 d .

loop_
_atom_site_aniso_label
_atom_site_aniso_U_11
_atom_site_aniso_U_22
_atom_site_aniso_U_33
_atom_site_aniso_U_23
_atom_site_aniso_U_13
_atom_site_aniso_U_12
C0AA 0.0197(10) 0.0187(11) 0.0189(8) -0.0002(7) 0.0043(7) -0.0006(8)
C1AA 0.0215(10) 0.0185(11) 0.0208(8) -0.0013(7) 0.0010(7) 0.0001(8)
C2AA 0.0307(11) 0.0378(14) 0.0285(10) 0.0045(9) 0.0045(8) -0.0046(10)
C3AA 0.0241(10) 0.0282(12) 0.0311(10) -0.0021(9) -0.0019(8) -0.0031(9)
C4AA 0.0266(11) 0.0326(13) 0.0320(10) -0.0035(9) 0.0062(8) -0.0020(9)
C5AA 0.0233(10) 0.0192(11) 0.0305(9) -0.0002(8) -0.0058(8) 0.0021(8)
C7 0.0322(12) 0.0237(12) 0.0418(11) 0.0041(9) -0.0092(9) 0.0018(10)
C8 0.0282(11) 0.0289(13) 0.0348(10) 0.0008(9) -0.0108(8) 0.0026(9)
C9 0.0236(11) 0.0290(13) 0.0466(12) -0.0086(10) 0.0007(9) 0.0092(9)
C10 0.0260(11) 0.0237(12) 0.0358(10) 0.0005(9) 0.0003(8) 0.0049(9)
C11 0.0155(9) 0.0172(10) 0.0274(9) 0.0030(7) -0.0006(7) 0.0004(8)
C12 0.0196(10) 0.0224(11) 0.0236(9) 0.0038(8) -0.0034(7) 0.0010(8)
C13 0.0191(9) 0.0189(11) 0.0190(8) 0.0021(7) -0.0010(7) -0.0039(8)
C14 0.0252(10) 0.0158(11) 0.0188(8) 0.0029(7) 0.0005(7) 0.0001(8)
C15 0.0263(11) 0.0239(12) 0.0240(9) 0.0018(8) -0.0022(8) -0.0011(9)
C16 0.0394(12) 0.0291(13) 0.0225(9) -0.0035(8) -0.0045(8) -0.0051(10)
C17 0.0446(13) 0.0234(12) 0.0219(9) -0.0033(8) 0.0053(9) -0.0001(10)
C18 0.0303(11) 0.0236(12) 0.0263(9) 0.0017(8) 0.0076(8) 0.0022(9)
C19 0.0262(10) 0.0189(11) 0.0206(8) 0.0017(8) 0.0009(7) -0.0033(9)
C20 0.0284(11) 0.0202(11) 0.0228(9) -0.0032(8) 0.0014(8) -0.0018(8)
C21 0.0257(10) 0.0157(11) 0.0153(8) 0.0011(7) 0.0004(7) -0.0015(8)
C22 0.0212(10) 0.0218(11) 0.0167(8) -0.0008(7) -0.0020(7) -0.0059(8)
C23 0.0194(10) 0.0178(10) 0.0138(7) 0.0030(7) -0.0011(7) -0.0035(8)
C24 0.0183(9) 0.0177(10) 0.0193(8) 0.0065(7) 0.0005(7) -0.0012(8)
C25 0.0223(10) 0.0236(11) 0.0217(9) 0.0048(8) -0.0003(7) -0.0018(8)
C26 0.0181(10) 0.0359(13) 0.0298(10) 0.0066(9) -0.0033(8) 0.0004(9)
C27 0.0199(10) 0.0400(14) 0.0337(10) 0.0052(9) 0.0048(8) 0.0063(9)
C28 0.0264(11) 0.0363(13) 0.0235(9) -0.0001(8) 0.0046(8) 0.0059(9)
C29 0.0194(10) 0.0302(12) 0.0213(8) 0.0012(8) -0.0012(7) 0.0003(8)
C30 0.0176(10) 0.0258(13) 0.0315(10) 0.0019(9) 0.0042(8) -0.0005(9)
C31 0.0164(9) 0.0252(12) 0.0204(8) -0.0040(7) 0.0040(7) -0.0004(8)
C32 0.0179(10) 0.0235(11) 0.0230(8) -0.0009(8) 0.0058(7) -0.0032(8)
C33 0.0205(10) 0.0195(11) 0.0189(8) -0.0041(7) 0.0049(7) 0.0001(8)
C34 0.0219(10) 0.0232(11) 0.0243(9) -0.0009(8) 0.0054(7) 0.0024(8)
C35 0.0270(12) 0.0281(13) 0.0598(14) 0.0135(11) -0.0047(10) -0.0028(10)
C36 0.0299(13) 0.0402(16) 0.0812(18) 0.0190(13) -0.0133(12) -0.0013(11)
C37 0.0381(13) 0.0306(14) 0.0573(14) 0.0154(11) -0.0012(11) 0.0068(11)
C38 0.0327(12) 0.0256(12) 0.0356(10) 0.0037(9) 0.0094(9) 0.0012(9)
C39 0.0234(10) 0.0267(12) 0.0245(9) 0.0001(8) 0.0062(8) -0.0002(9)
B1 0.0189(11) 0.0199(12) 0.0198(9) -0.0037(8) 0.0018(8) 0.0002(9)
N1 0.0181(8) 0.0147(8) 0.0201(7) -0.0012(6) 0.0019(6) 0.0005(6)
N2 0.0171(8) 0.0144(8) 0.0228(7) -0.0013(6) 0.0022(6) 0.0008(6)
N3 0.0177(8) 0.0179(9) 0.0171(7) -0.0011(6) 0.0026(6) 0.0010(7)
N4 0.0186(8) 0.0162(9) 0.0181(7) -0.0031(6) 0.0028(6) 0.0007(6)
N5 0.0154(8) 0.0192(9) 0.0189(7) -0.0015(6) 0.0036(6) 0.0020(6)
N6 0.0169(8) 0.0205(9) 0.0214(7) 0.0006(6) 0.0027(6) 0.0017(7)
N7 0.0198(8) 0.0168(9) 0.0226(7) -0.0012(6) -0.0015(6) 0.0019(7)
Ni1 0.01583(12) 0.01492(13) 0.01775(11) -0.00191(9) -0.00093(8) 0.00069(10)
Si1 0.0210(3) 0.0222(3) 0.0202(2) -0.0008(2) 0.0006(2) -0.0020(2)

loop_
_atom_type_symbol
_atom_type_description
_atom_type_scat_dispersion_real
_atom_type_scat_dispersion_imag
_atom_type_scat_source
C C 0.0033 0.0016 'International Tables Vol C Tables 4.2.6.8 and 6.1.1.4'
H H 0.0000 0.0000 'International Tables Vol C Tables 4.2.6.8 and 6.1.1.4'
B B 0.0013 0.0007 'International Tables Vol C Tables 4.2.6.8 and 6.1.1.4'
N N 0.0061 0.0033 'International Tables Vol C Tables 4.2.6.8 and 6.1.1.4'
Ni Ni 0.3393 1.1124 'International Tables Vol C Tables 4.2.6.8 and 6.1.1.4'
Si Si 0.0817 0.0704 'International Tables Vol C Tables 4.2.6.8 and 6.1.1.4'

loop_
_geom_angle_atom_site_label_1
_geom_angle_atom_site_label_2
_geom_angle_atom_site_label_3
_geom_angle
C1AA C0AA Ni1 149.79(14)
N7 C0AA C1AA 137.90(18)
N7 C0AA Ni1 72.30(11)
C0AA C1AA Si1 114.62(11)
C7 C5AA C9 111.22(17)
C8 C5AA C7 110.29(16)
C8 C5AA C9 111.08(16)
N7 C5AA C7 109.32(15)
N7 C5AA C8 107.79(16)
N7 C5AA C9 107.02(14)
C12 C11 C10 128.66(16)
N2 C11 C10 123.63(15)
N2 C11 C12 107.70(16)
C11 C12 C13 106.27(15)
C12 C13 C14 128.43(15)
N1 C13 C12 109.45(15)
N1 C13 C14 122.10(16)
C15 C14 C13 119.34(16)
C19 C14 C13 121.90(16)
C19 C14 C15 118.75(16)
C16 C15 C14 120.39(18)
C17 C16 C15 120.39(18)
C16 C17 C18 119.68(18)
C17 C18 C19 120.46(18)
C18 C19 C14 120.31(17)
C22 C21 C20 128.77(17)
N4 C21 C20 123.37(16)
N4 C21 C22 107.86(15)
C21 C22 C23 106.33(16)
C22 C23 C24 126.59(16)
N3 C23 C22 109.82(15)
N3 C23 C24 123.58(16)
C25 C24 C23 118.86(15)
C29 C24 C23 122.60(16)
C29 C24 C25 118.50(16)
C26 C25 C24 121.05(17)
C25 C26 C27 119.82(18)
C28 C27 C26 119.77(18)
C27 C28 C29 120.70(18)
C28 C29 C24 120.15(17)
C32 C31 C30 129.23(17)
N5 C31 C30 123.33(17)
N5 C31 C32 107.44(15)
C31 C32 C33 105.56(16)
C32 C33 C34 128.37(16)
N6 C33 C32 110.70(16)
N6 C33 C34 120.93(15)
C35 C34 C33 121.27(18)
C35 C34 C39 117.65(18)
C39 C34 C33 121.07(17)
C36 C35 C34 120.5(2)
C37 C36 C35 121.1(2)
C38 C37 C36 118.9(2)
C37 C38 C39 120.1(2)
C38 C39 C34 121.74(18)
N4 B1 N2 107.66(13)
N4 B1 N5 110.37(15)
N5 B1 N2 109.95(15)
C13 N1 N2 106.63(14)
C13 N1 Ni1 133.95(12)
N2 N1 Ni1 119.41(10)
C11 N2 B1 130.66(15)
C11 N2 N1 109.95(13)
N1 N2 B1 119.36(14)
C23 N3 N4 106.22(14)
C23 N3 Ni1 136.91(12)
N4 N3 Ni1 116.86(10)
C21 N4 B1 129.10(15)
C21 N4 N3 109.77(13)
N3 N4 B1 120.95(14)
C31 N5 B1 127.27(15)
C31 N5 N6 110.76(14)
N6 N5 B1 121.95(14)
C33 N6 N5 105.53(14)
C0AA N7 C5AA 134.87(16)
C0AA N7 Ni1 68.12(11)
C5AA N7 Ni1 156.35(12)
C0AA Ni1 N1 109.32(7)
C0AA Ni1 N3 158.73(7)
C0AA Ni1 N7 39.58(7)
N1 Ni1 N3 91.95(6)
N7 Ni1 N1 148.89(6)
N7 Ni1 N3 119.15(6)
C2AA Si1 C1AA 108.91(9)
C2AA Si1 C3AA 111.42(10)
C3AA Si1 C1AA 106.15(8)
C4AA Si1 C1AA 110.50(9)
C4AA Si1 C2AA 110.12(9)
C4AA Si1 C3AA 109.67(9)

loop_
_geom_bond_atom_site_label_1
_geom_bond_atom_site_label_2
_geom_bond_distance
C0AA C1AA 1.476(2)
C0AA N7 1.251(2)
C0AA Ni1 1.8221(18)
C1AA Si1 1.8905(17)
C2AA Si1 1.8571(19)
C3AA Si1 1.8616(19)
C4AA Si1 1.851(2)
C5AA C7 1.523(3)
C5AA C8 1.519(3)
C5AA C9 1.530(3)
C5AA N7 1.491(2)
C10 C11 1.494(3)
C11 C12 1.377(2)
C11 N2 1.353(2)
C12 C13 1.400(3)
C13 C14 1.473(2)
C13 N1 1.344(2)
C14 C15 1.398(2)
C14 C19 1.389(3)
C15 C16 1.387(3)
C16 C17 1.376(3)
C17 C18 1.383(3)
C18 C19 1.388(2)
C20 C21 1.493(2)
C21 C22 1.372(2)
C21 N4 1.356(2)
C22 C23 1.394(2)
C23 C24 1.469(2)
C23 N3 1.347(2)
C24 C25 1.396(2)
C24 C29 1.394(2)
C25 C26 1.382(3)
C26 C27 1.383(3)
C27 C28 1.380(3)
C28 C29 1.385(3)
C30 C31 1.493(3)
C31 C32 1.369(3)
C31 N5 1.360(2)
C32 C33 1.404(2)
C33 C34 1.469(3)
C33 N6 1.337(2)
C34 C35 1.390(3)
C34 C39 1.391(3)
C35 C36 1.382(3)
C36 C37 1.381(3)
C37 C38 1.377(3)
C38 C39 1.379(3)
B1 N2 1.561(2)
B1 N4 1.534(2)
B1 N5 1.552(3)
N1 N2 1.3754(19)
N1 Ni1 1.8955(14)
N3 N4 1.3794(19)
N3 Ni1 1.9605(15)
N5 N6 1.369(2)
N7 Ni1 1.8706(15)

loop_
_smtbx_masks_void_nr
_smtbx_masks_void_average_x
_smtbx_masks_void_average_y
_smtbx_masks_void_average_z
_smtbx_masks_void_volume
_smtbx_masks_void_count_electrons
1 0.250 -0.946 0.250 325.0 63.9
2 0.750 -0.198 0.750 325.0 63.9
